data_7154754
loop_
_publ_author_name
'Zhao, Yingying'
'Wang, Haolong'
'Li, Xincheng'
'Wang, Dongping'
'Xin, Xiaoyi'
'Wan, Boshun'

_publ_section_title
;
 Selective synthesis of functionalized pyrroles from 3-aza-1,5-enynes.
;
_journal_issue 2
_journal_name_full 'Organic &amp; biomolecular chemistry'
_journal_page_first 526
_journal_page_last 541
_journal_paper_doi 10.1039/c5ob01887k
_journal_volume 14
_journal_year 2015
_chemical_formula_sum 'C27 H24 F3 N O4 S'
_chemical_formula_weight 515.52
_chemical_name_systematic
; 
 ? 
;
_space_group_IT_number 19
_symmetry_cell_setting orthorhombic
_symmetry_space_group_name_Hall 'P 2ac 2ab'
_symmetry_space_group_name_H-M 'P 21 21 21'
_atom_sites_solution_hydrogens geom
_atom_sites_solution_primary direct
_atom_sites_solution_secondary difmap
_audit_creation_method SHELXL-97
_audit_update_record
;
2013-09-23 deposited with the CCDC.
2015-10-14 downloaded from the CCDC.
;
_cell_angle_alpha 90.00
_cell_angle_beta 90.00
_cell_angle_gamma 90.00
_cell_formula_units_Z 4
_cell_length_a 8.8259(13)
_cell_length_b 14.640(2)
_cell_length_c 19.755(3)
_cell_measurement_temperature 296(2)
_cell_volume 2552.6(6)
_computing_cell_refinement 'Bruker SMART'
_computing_data_collection 'Bruker SMART'
_computing_data_reduction 'Bruker SAINT'
_computing_molecular_graphics 'Bruker SHELXTL'
_computing_publication_material 'Bruker SHELXTL'
_computing_structure_refinement 'SHELXL-97 (Sheldrick, 1997)'
_computing_structure_solution 'SHELXS-97 (Sheldrick, 1990)'
_diffrn_ambient_temperature 296(2)
_diffrn_measured_fraction_theta_full 1.000
_diffrn_measured_fraction_theta_max 1.000
_diffrn_measurement_device_type 'CCD area detector'
_diffrn_measurement_method 'phi and omega scans'
_diffrn_radiation_monochromator graphite
_diffrn_radiation_source 'fine-focus sealed tube'
_diffrn_radiation_type MoK\a
_diffrn_radiation_wavelength 0.71073
_diffrn_reflns_av_R_equivalents 0.0269
_diffrn_reflns_av_sigmaI/netI 0.0281
_diffrn_reflns_limit_h_max 10
_diffrn_reflns_limit_h_min -10
_diffrn_reflns_limit_k_max 17
_diffrn_reflns_limit_k_min -17
_diffrn_reflns_limit_l_max 23
_diffrn_reflns_limit_l_min -18
_diffrn_reflns_number 13852
_diffrn_reflns_theta_full 25.00
_diffrn_reflns_theta_max 25.00
_diffrn_reflns_theta_min 1.73
_exptl_absorpt_coefficient_mu 0.182
_exptl_absorpt_correction_type none
_exptl_crystal_colour colorless
_exptl_crystal_density_diffrn 1.342
_exptl_crystal_density_method 'not measured'
_exptl_crystal_description bulk
_exptl_crystal_F_000 1072
_exptl_crystal_size_max 0.4
_exptl_crystal_size_mid 0.37
_exptl_crystal_size_min 0.21
_refine_diff_density_max 0.150
_refine_diff_density_min -0.242
_refine_diff_density_rms 0.034
_refine_ls_abs_structure_details 'Flack H D (1983), Acta Cryst. A39, 876-881'
_refine_ls_abs_structure_Flack 0.94(8)
_refine_ls_extinction_method none
_refine_ls_goodness_of_fit_ref 1.027
_refine_ls_hydrogen_treatment mixed
_refine_ls_matrix_type full
_refine_ls_number_parameters 325
_refine_ls_number_reflns 4500
_refine_ls_number_restraints 0
_refine_ls_restrained_S_all 1.027
_refine_ls_R_factor_all 0.0472
_refine_ls_R_factor_gt 0.0371
_refine_ls_shift/su_max 0.000
_refine_ls_shift/su_mean 0.000
_refine_ls_structure_factor_coef Fsqd
_refine_ls_weighting_details 'calc w=1/[\s^2^(Fo^2^)+(0.0594P)^2^+0.2194P] where P=(Fo^2^+2Fc^2^)/3'
_refine_ls_weighting_scheme calc
_refine_ls_wR_factor_gt 0.0961
_refine_ls_wR_factor_ref 0.1020
_reflns_number_gt 3832
_reflns_number_total 4500
_reflns_threshold_expression >2sigma(I)
_cod_data_source_file c5ob01887k2.cif
_cod_data_source_block 1
_cod_depositor_comments
;
The following automatic conversions were performed:

'_symmetry_cell_setting' value 'Orthorhombic' changed to
'orthorhombic' according to
/usr/data/users/saulius/crontab/automatic-downloads/rss-feeds/RSC/lib/dictionaries/cif_core.dic
dictionary named 'cif_core.dic' version 2.4.2 from 2011-04-26.

Automatic conversion script
Id: cif_fix_values 3271 2015-04-21 07:52:19Z andrius 

 Adding full bibliography for 7154754--7154755.cif.

2018-01-31
Z value and formula fixed to values more according to usual
chemical conventions.                 miguel
;
_cod_original_formula_sum 'C6.75 H6 F0.75 N0.25 O S0.25'
_cod_original_formula_weight 128.88
_cod_original_formula_units_Z 16
_cod_original_cell_volume 2552.5(7)
_cod_original_sg_symbol_H-M 'P2(1)2(1)2(1) '
_cod_database_code 7154754

loop_
_symmetry_equiv_pos_as_xyz
'x, y, z'
'-x+1/2, -y, z+1/2'
'-x, y+1/2, -z+1/2'
'x+1/2, -y+1/2, -z'

loop_
_atom_site_label
_atom_site_type_symbol
_atom_site_fract_x
_atom_site_fract_y
_atom_site_fract_z
_atom_site_U_iso_or_equiv
_atom_site_adp_type
_atom_site_occupancy
_atom_site_symmetry_multiplicity
_atom_site_calc_flag
_atom_site_refinement_flags
S1 S 0.82404(7) 0.54194(4) 0.23947(3) 0.05198(17) Uani 1 1 d .
N1 N 1.0850(2) 0.30408(13) 0.33013(9) 0.0482(5) Uani 1 1 d .
H1A H 1.1134 0.2488 0.3226 0.058 Uiso 1 1 calc R
C15 C 1.0347(3) 0.45107(16) 0.31457(11) 0.0447(5) Uani 1 1 d .
F3 F 1.0799(2) 0.30660(12) 0.50411(7) 0.0764(5) Uani 1 1 d .
F2 F 1.0894(2) 0.19354(12) 0.43551(8) 0.0850(5) Uani 1 1 d .
C8 C 1.0049(3) 0.54307(16) 0.28374(11) 0.0473(5) Uani 1 1 d .
H8A H 0.9912 0.5848 0.3220 0.057 Uiso 1 1 calc R
O2 O 0.8188(2) 0.46680(12) 0.19306(8) 0.0674(5) Uani 1 1 d .
H2A H 0.7369 0.4666 0.1734 0.101 Uiso 1 1 calc R
F1 F 0.87640(19) 0.25000(12) 0.46466(8) 0.0770(5) Uani 1 1 d .
O1 O 0.7995(2) 0.63290(12) 0.21439(9) 0.0672(5) Uani 1 1 d .
H1B H 0.7189 0.6348 0.1938 0.101 Uiso 1 1 calc R
O4 O 0.8635(2) 0.44639(13) 0.48234(8) 0.0667(5) Uani 1 1 d .
C17 C 1.0291(3) 0.33516(16) 0.39011(10) 0.0439(5) Uani 1 1 d .
O3 O 0.9741(3) 0.56989(13) 0.43794(9) 0.0731(6) Uani 1 1 d .
C19 C 0.9448(3) 0.48987(18) 0.43573(11) 0.0496(6) Uani 1 1 d .
C6 C 0.6413(3) 0.43526(18) 0.31823(15) 0.0644(7) Uani 1 1 d .
H6A H 0.6738 0.3859 0.2923 0.077 Uiso 1 1 calc R
C9 C 1.1317(3) 0.58430(16) 0.24132(13) 0.0513(6) Uani 1 1 d .
C18 C 1.0897(3) 0.37275(16) 0.28366(11) 0.0458(5) Uani 1 1 d .
C16 C 0.9972(2) 0.42646(16) 0.38274(11) 0.0429(5) Uani 1 1 d .
C22 C 1.1543(3) 0.35439(16) 0.21557(12) 0.0557(6) Uani 1 1 d .
C21 C 1.0174(3) 0.27165(18) 0.44841(11) 0.0543(6) Uani 1 1 d .
C20 C 0.8141(4) 0.4981(3) 0.54077(14) 0.0875(10) Uani 1 1 d .
H20A H 0.7565 0.4593 0.5703 0.131 Uiso 1 1 calc R
H20B H 0.7522 0.5483 0.5262 0.131 Uiso 1 1 calc R
H20C H 0.9010 0.5211 0.5646 0.131 Uiso 1 1 calc R
C4 C 0.4890(3) 0.4943(2) 0.40997(15) 0.0634(7) Uani 1 1 d .
C1 C 0.6934(3) 0.52233(16) 0.30500(12) 0.0520(6) Uani 1 1 d .
C27 C 1.0675(4) 0.3176(2) 0.16441(13) 0.0791(9) Uani 1 1 d .
H27A H 0.9662 0.3035 0.1719 0.095 Uiso 1 1 calc R
C10 C 1.2381(3) 0.63718(19) 0.27391(15) 0.0685(7) Uani 1 1 d .
H10A H 1.2275 0.6490 0.3199 0.082 Uiso 1 1 calc R
C13 C 1.2722(4) 0.6039(2) 0.13852(16) 0.0770(9) Uani 1 1 d .
H13A H 1.2835 0.5925 0.0925 0.092 Uiso 1 1 calc R
C2 C 0.6463(3) 0.59504(18) 0.34432(15) 0.0658(7) Uani 1 1 d .
H2B H 0.6823 0.6536 0.3357 0.079 Uiso 1 1 calc R
C5 C 0.5390(4) 0.4228(2) 0.37131(16) 0.0745(8) Uani 1 1 d .
H5A H 0.5038 0.3643 0.3807 0.089 Uiso 1 1 calc R
C14 C 1.1497(3) 0.56876(18) 0.17251(13) 0.0629(7) Uani 1 1 d .
H14A H 1.0782 0.5342 0.1492 0.075 Uiso 1 1 calc R
C25 C 1.2857(8) 0.3241(3) 0.0912(2) 0.128(2) Uani 1 1 d .
H25A H 1.3298 0.3159 0.0489 0.154 Uiso 1 1 calc R
C11 C 1.3602(4) 0.6730(2) 0.2392(2) 0.0869(10) Uani 1 1 d .
H11A H 1.4308 0.7090 0.2618 0.104 Uiso 1 1 calc R
C12 C 1.3775(4) 0.6556(2) 0.17170(19) 0.0851(10) Uani 1 1 d .
H12A H 1.4606 0.6788 0.1484 0.102 Uiso 1 1 calc R
C23 C 1.3060(4) 0.3729(2) 0.20413(17) 0.0813(9) Uani 1 1 d .
H23A H 1.3653 0.3962 0.2390 0.098 Uiso 1 1 calc R
C3 C 0.5459(3) 0.5800(2) 0.39622(15) 0.0715(8) Uani 1 1 d .
H3A H 0.5154 0.6291 0.4229 0.086 Uiso 1 1 calc R
C7 C 0.3779(4) 0.4790(3) 0.46666(18) 0.0935(11) Uani 1 1 d .
H7A H 0.3515 0.4155 0.4687 0.140 Uiso 1 1 calc R
H7B H 0.2883 0.5146 0.4586 0.140 Uiso 1 1 calc R
H7C H 0.4229 0.4972 0.5088 0.140 Uiso 1 1 calc R
C26 C 1.1337(7) 0.3015(3) 0.10061(17) 0.1123(15) Uani 1 1 d .
H26A H 1.0772 0.2763 0.0655 0.135 Uiso 1 1 calc R
C24 C 1.3693(6) 0.3575(3) 0.1424(2) 0.1125(15) Uani 1 1 d .
H24A H 1.4714 0.3702 0.1356 0.135 Uiso 1 1 calc R

loop_
_atom_site_aniso_label
_atom_site_aniso_U_11
_atom_site_aniso_U_22
_atom_site_aniso_U_33
_atom_site_aniso_U_23
_atom_site_aniso_U_13
_atom_site_aniso_U_12
S1 0.0563(3) 0.0508(3) 0.0488(3) 0.0099(3) -0.0052(3) -0.0040(3)
N1 0.0613(12) 0.0412(10) 0.0421(10) -0.0006(9) 0.0037(9) 0.0025(9)
C15 0.0497(12) 0.0448(13) 0.0396(11) 0.0010(10) -0.0034(10) -0.0035(10)
F3 0.0963(12) 0.0893(12) 0.0436(8) 0.0054(8) -0.0201(8) -0.0068(10)
F2 0.1265(15) 0.0589(10) 0.0697(10) 0.0185(8) 0.0142(10) 0.0262(10)
C8 0.0585(13) 0.0415(12) 0.0418(11) 0.0033(10) -0.0033(10) -0.0034(11)
O2 0.0747(11) 0.0740(12) 0.0533(10) -0.0047(9) -0.0149(9) -0.0057(10)
F1 0.0772(11) 0.0782(11) 0.0757(10) 0.0134(9) 0.0109(8) -0.0215(8)
O1 0.0620(11) 0.0643(12) 0.0753(12) 0.0292(9) -0.0046(9) -0.0020(9)
O4 0.0852(13) 0.0668(12) 0.0480(9) -0.0125(9) 0.0179(9) -0.0115(10)
C17 0.0502(12) 0.0446(13) 0.0368(11) 0.0003(10) -0.0023(10) -0.0021(10)
O3 0.1056(15) 0.0489(12) 0.0647(12) -0.0100(9) 0.0092(11) -0.0028(11)
C19 0.0564(14) 0.0522(16) 0.0401(13) -0.0020(11) -0.0037(11) -0.0016(12)
C6 0.0723(17) 0.0495(15) 0.0713(17) 0.0037(13) 0.0011(14) -0.0131(13)
C9 0.0544(12) 0.0431(12) 0.0564(14) 0.0102(11) -0.0043(11) 0.0001(10)
C18 0.0538(13) 0.0468(13) 0.0367(11) 0.0012(10) 0.0017(10) -0.0034(11)
C16 0.0462(11) 0.0451(14) 0.0375(11) -0.0008(10) -0.0037(9) -0.0020(10)
C22 0.0788(17) 0.0459(13) 0.0423(12) 0.0020(10) 0.0129(12) 0.0057(13)
C21 0.0681(16) 0.0517(15) 0.0433(13) 0.0045(11) -0.0024(12) -0.0038(13)
C20 0.099(2) 0.107(2) 0.0569(16) -0.0307(16) 0.0208(18) -0.005(2)
C4 0.0485(13) 0.075(2) 0.0666(17) 0.0144(15) -0.0040(12) -0.0067(13)
C1 0.0497(13) 0.0501(14) 0.0561(14) 0.0120(11) -0.0071(11) -0.0060(11)
C27 0.114(3) 0.075(2) 0.0488(15) -0.0093(14) 0.0012(17) 0.0083(18)
C10 0.0696(17) 0.0698(18) 0.0662(17) 0.0076(14) -0.0100(14) -0.0126(14)
C13 0.0753(19) 0.088(2) 0.0679(18) 0.0247(16) 0.0080(16) -0.0091(16)
C2 0.0647(16) 0.0481(15) 0.0846(19) 0.0085(14) 0.0098(15) -0.0048(12)
C5 0.0758(19) 0.064(2) 0.084(2) 0.0161(16) 0.0028(17) -0.0254(15)
C14 0.0714(17) 0.0664(17) 0.0509(14) 0.0124(12) -0.0034(13) -0.0107(13)
C25 0.204(6) 0.108(3) 0.073(3) 0.028(2) 0.069(3) 0.059(4)
C11 0.0699(18) 0.090(2) 0.101(3) 0.014(2) -0.0140(19) -0.0279(16)
C12 0.0673(19) 0.102(2) 0.086(2) 0.041(2) 0.0051(17) -0.0119(17)
C23 0.085(2) 0.079(2) 0.080(2) 0.0100(16) 0.0293(18) 0.0077(17)
C3 0.0699(17) 0.0664(19) 0.0781(19) 0.0051(15) 0.0125(16) 0.0040(15)
C7 0.077(2) 0.115(3) 0.089(2) 0.024(2) 0.0191(18) -0.012(2)
C26 0.196(5) 0.093(3) 0.0474(18) -0.0121(17) 0.001(2) 0.034(3)
C24 0.134(4) 0.097(3) 0.107(3) 0.030(2) 0.068(3) 0.029(3)

loop_
_atom_type_symbol
_atom_type_description
_atom_type_scat_dispersion_real
_atom_type_scat_dispersion_imag
_atom_type_scat_source
C C 0.0033 0.0016 'International Tables Vol C Tables 4.2.6.8 and 6.1.1.4'
H H 0.0000 0.0000 'International Tables Vol C Tables 4.2.6.8 and 6.1.1.4'
N N 0.0061 0.0033 'International Tables Vol C Tables 4.2.6.8 and 6.1.1.4'
O O 0.0106 0.0060 'International Tables Vol C Tables 4.2.6.8 and 6.1.1.4'
F F 0.0171 0.0103 'International Tables Vol C Tables 4.2.6.8 and 6.1.1.4'
S S 0.1246 0.1234 'International Tables Vol C Tables 4.2.6.8 and 6.1.1.4'

loop_
_geom_angle_atom_site_label_1
_geom_angle_atom_site_label_2
_geom_angle_atom_site_label_3
_geom_angle
O2 S1 O1 119.07(11)
O2 S1 C1 108.94(11)
O1 S1 C1 107.84(12)
O2 S1 C8 110.05(11)
O1 S1 C8 106.82(11)
C1 S1 C8 102.90(11)
C17 N1 C18 110.54(19)
C17 N1 H1A 124.7
C18 N1 H1A 124.7
C18 C15 C16 106.7(2)
C18 C15 C8 128.6(2)
C16 C15 C8 124.5(2)
C15 C8 C9 116.76(19)
C15 C8 S1 109.89(15)
C9 C8 S1 112.56(15)
C15 C8 H8A 105.6
C9 C8 H8A 105.6
S1 C8 H8A 105.6
S1 O2 H2A 109.5
S1 O1 H1B 109.5
C19 O4 C20 117.7(2)
N1 C17 C16 107.89(19)
N1 C17 C21 119.4(2)
C16 C17 C21 132.7(2)
O3 C19 O4 123.9(2)
O3 C19 C16 125.0(2)
O4 C19 C16 111.1(2)
C1 C6 C5 118.6(3)
C1 C6 H6A 120.7
C5 C6 H6A 120.7
C10 C9 C14 118.2(2)
C10 C9 C8 117.8(2)
C14 C9 C8 123.9(2)
N1 C18 C15 107.63(18)
N1 C18 C22 119.24(19)
C15 C18 C22 133.1(2)
C17 C16 C15 107.3(2)
C17 C16 C19 127.0(2)
C15 C16 C19 125.6(2)
C27 C22 C23 119.6(3)
C27 C22 C18 121.4(3)
C23 C22 C18 118.9(3)
F1 C21 F3 106.3(2)
F1 C21 F2 106.8(2)
F3 C21 F2 106.9(2)
F1 C21 C17 113.8(2)
F3 C21 C17 111.8(2)
F2 C21 C17 110.9(2)
O4 C20 H20A 109.5
O4 C20 H20B 109.5
H20A C20 H20B 109.5
O4 C20 H20C 109.5
H20A C20 H20C 109.5
H20B C20 H20C 109.5
C5 C4 C3 117.9(3)
C5 C4 C7 120.8(3)
C3 C4 C7 121.3(3)
C6 C1 C2 120.3(2)
C6 C1 S1 120.6(2)
C2 C1 S1 119.04(18)
C22 C27 C26 119.4(4)
C22 C27 H27A 120.3
C26 C27 H27A 120.3
C9 C10 C11 120.9(3)
C9 C10 H10A 119.5
C11 C10 H10A 119.5
C12 C13 C14 120.6(3)
C12 C13 H13A 119.7
C14 C13 H13A 119.7
C3 C2 C1 119.4(3)
C3 C2 H2B 120.3
C1 C2 H2B 120.3
C4 C5 C6 121.9(3)
C4 C5 H5A 119.1
C6 C5 H5A 119.1
C13 C14 C9 120.5(3)
C13 C14 H14A 119.7
C9 C14 H14A 119.7
C24 C25 C26 120.9(4)
C24 C25 H25A 119.5
C26 C25 H25A 119.5
C12 C11 C10 120.1(3)
C12 C11 H11A 120.0
C10 C11 H11A 120.0
C13 C12 C11 119.7(3)
C13 C12 H12A 120.2
C11 C12 H12A 120.2
C24 C23 C22 120.7(4)
C24 C23 H23A 119.6
C22 C23 H23A 119.6
C2 C3 C4 121.9(3)
C2 C3 H3A 119.1
C4 C3 H3A 119.1
C4 C7 H7A 109.5
C4 C7 H7B 109.5
H7A C7 H7B 109.5
C4 C7 H7C 109.5
H7A C7 H7C 109.5
H7B C7 H7C 109.5
C25 C26 C27 118.6(4)
C25 C26 H26A 120.7
C27 C26 H26A 120.7
C25 C24 C23 120.6(5)
C25 C24 H24A 119.7
C23 C24 H24A 119.7

loop_
_geom_bond_atom_site_label_1
_geom_bond_atom_site_label_2
_geom_bond_distance
S1 O2 1.4328(18)
S1 O1 1.4373(18)
S1 C1 1.757(2)
S1 C8 1.820(2)
N1 C17 1.362(3)
N1 C18 1.362(3)
N1 H1A 0.8600
C15 C18 1.387(3)
C15 C16 1.433(3)
C15 C8 1.501(3)
F3 C21 1.333(3)
F2 C21 1.333(3)
C8 C9 1.523(3)
C8 H8A 0.9800
O2 H2A 0.8200
F1 C21 1.324(3)
O1 H1B 0.8200
O4 C19 1.329(3)
O4 C20 1.448(3)
C17 C16 1.374(3)
C17 C21 1.484(3)
O3 C19 1.201(3)
C19 C16 1.474(3)
C6 C1 1.380(3)
C6 C5 1.396(4)
C6 H6A 0.9300
C9 C10 1.377(4)
C9 C14 1.387(4)
C18 C22 1.486(3)
C22 C27 1.378(4)
C22 C23 1.385(4)
C20 H20A 0.9600
C20 H20B 0.9600
C20 H20C 0.9600
C4 C5 1.369(4)
C4 C3 1.379(4)
C4 C7 1.505(4)
C1 C2 1.382(4)
C27 C26 1.409(5)
C27 H27A 0.9300
C10 C11 1.381(4)
C10 H10A 0.9300
C13 C12 1.366(5)
C13 C14 1.373(4)
C13 H13A 0.9300
C2 C3 1.373(4)
C2 H2B 0.9300
C5 H5A 0.9300
C14 H14A 0.9300
C25 C24 1.345(7)
C25 C26 1.394(7)
C25 H25A 0.9300
C11 C12 1.367(5)
C11 H11A 0.9300
C12 H12A 0.9300
C23 C24 1.359(5)
C23 H23A 0.9300
C3 H3A 0.9300
C7 H7A 0.9600
C7 H7B 0.9600
C7 H7C 0.9600
C26 H26A 0.9300
C24 H24A 0.9300
